data_7212820
loop_
_publ_author_name
'Roper, Laila C.'
'Pr\"asang, Carsten'
'Whitwood, Adrian C.'
'Bruce, Duncan W.'

_publ_section_title
;
 A halogen-bonded complex of DMAP with 4-bromoiodobenzene
;
_journal_issue 11
_journal_name_full CrystEngComm
_journal_page_first 3382
_journal_paper_doi 10.1039/c0ce00160k
_journal_volume 12
_journal_year 2010
_chemical_formula_sum 'C20 H24 Br I N4'
_chemical_formula_weight 527.24
_chemical_name_systematic
;
?
;
_space_group_IT_number 2
_symmetry_cell_setting triclinic
_symmetry_space_group_name_Hall '-P 1'
_symmetry_space_group_name_H-M 'P -1'
_atom_sites_solution_hydrogens geom
_atom_sites_solution_primary direct
_atom_sites_solution_secondary difmap
_audit_creation_method SHELXL-97
_cell_angle_alpha 109.086(2)
_cell_angle_beta 95.635(2)
_cell_angle_gamma 99.598(2)
_cell_formula_units_Z 1
_cell_length_a 7.5738(7)
_cell_length_b 7.7425(7)
_cell_length_c 9.4012(8)
_cell_measurement_reflns_used 2727
_cell_measurement_temperature 293(2)
_cell_measurement_theta_max 28.28
_cell_measurement_theta_min 2.32
_cell_volume 506.74(8)
_computing_cell_refinement 'Bruker SMART'
_computing_data_collection 'Bruker SMART'
_computing_data_reduction 'Bruker SAINT'
_computing_molecular_graphics 'Bruker SHELXTL'
_computing_publication_material 'Bruker SHELXTL'
_computing_structure_refinement 'SHELXL-97 (Sheldrick, 1997)'
_computing_structure_solution 'SHELXS-97 (Sheldrick, 1997)'
_diffrn_ambient_temperature 293(2)
_diffrn_measured_fraction_theta_full 0.989
_diffrn_measured_fraction_theta_max 0.989
_diffrn_measurement_device_type 'CCD area detector'
_diffrn_measurement_method 'phi and omega scans'
_diffrn_radiation_monochromator graphite
_diffrn_radiation_source 'fine-focus sealed tube'
_diffrn_radiation_type MoK\a
_diffrn_radiation_wavelength 0.71073
_diffrn_reflns_av_R_equivalents 0.0184
_diffrn_reflns_av_sigmaI/netI 0.0338
_diffrn_reflns_limit_h_max 10
_diffrn_reflns_limit_h_min -10
_diffrn_reflns_limit_k_max 7
_diffrn_reflns_limit_k_min -10
_diffrn_reflns_limit_l_max 12
_diffrn_reflns_limit_l_min -10
_diffrn_reflns_number 3677
_diffrn_reflns_theta_full 28.28
_diffrn_reflns_theta_max 28.28
_diffrn_reflns_theta_min 2.32
_exptl_absorpt_coefficient_mu 3.563
_exptl_absorpt_correction_T_max 0.752
_exptl_absorpt_correction_T_min 0.550
_exptl_absorpt_correction_type multi-scan
_exptl_absorpt_process_details 'SADABS v2.03; (Sheldrick)'
_exptl_crystal_colour colourless
_exptl_crystal_density_diffrn 1.728
_exptl_crystal_density_method 'not measured'
_exptl_crystal_description shard
_exptl_crystal_F_000 260
_exptl_crystal_size_max 0.23
_exptl_crystal_size_mid 0.19
_exptl_crystal_size_min 0.08
_refine_diff_density_max 0.851
_refine_diff_density_min -0.800
_refine_diff_density_rms 0.098
_refine_ls_extinction_method none
_refine_ls_goodness_of_fit_ref 1.041
_refine_ls_hydrogen_treatment constr
_refine_ls_matrix_type full
_refine_ls_number_parameters 124
_refine_ls_number_reflns 2490
_refine_ls_number_restraints 2
_refine_ls_restrained_S_all 1.047
_refine_ls_R_factor_all 0.0259
_refine_ls_R_factor_gt 0.0245
_refine_ls_shift/su_max 0.001
_refine_ls_shift/su_mean 0.000
_refine_ls_structure_factor_coef Fsqd
_refine_ls_weighting_details 'calc w=1/[\s^2^(Fo^2^)+(0.0327P)^2^+0.3386P] where P=(Fo^2^+2Fc^2^)/3'
_refine_ls_weighting_scheme calc
_refine_ls_wR_factor_gt 0.0624
_refine_ls_wR_factor_ref 0.0631
_reflns_number_gt 2378
_reflns_number_total 2490
_reflns_threshold_expression >2sigma(I)
_cod_data_source_file c0ce00160k.txt
_cod_data_source_block dwb0810m
_cod_depositor_comments
;
The following automatic conversions were performed:

'_symmetry_cell_setting' value 'Triclinic' changed to 'triclinic'
according to /home/saulius/struct/CIF-dictionaries/cif_core.dic
dictionary named 'cif_core.dic' version 2.4.2 from 2011-04-26.

Automatic conversion script
Id: cif_fix_values 1891 2012-01-12 08:04:46Z andrius 
;
_cod_original_sg_symbol_H-M P-1
_cod_database_code 7212820

loop_
_symmetry_equiv_pos_as_xyz
'x, y, z'
'-x, -y, -z'

loop_
_atom_site_label
_atom_site_type_symbol
_atom_site_fract_x
_atom_site_fract_y
_atom_site_fract_z
_atom_site_U_iso_or_equiv
_atom_site_adp_type
_atom_site_occupancy
_atom_site_symmetry_multiplicity
_atom_site_calc_flag
_atom_site_refinement_flags
_atom_site_disorder_assembly
_atom_site_disorder_group
C1 C 0.3568(3) 0.4370(3) 0.5640(2) 0.0181(4) Uani 1 1 d D . .
C2 C 0.3218(3) 0.4874(3) 0.4363(3) 0.0198(4) Uani 1 1 d . . .
H2 H 0.2029 0.4787 0.3940 0.024 Uiso 1 1 calc R . .
C3 C 0.5337(3) 0.4489(3) 0.6275(3) 0.0202(5) Uani 1 1 d . . .
H3 H 0.5558 0.4146 0.7125 0.024 Uiso 1 1 calc R . .
Br1 Br 0.1589(8) 0.3525(10) 0.6529(8) 0.0153(2) Uani 0.50 1 d PD A 1
I1 I 0.1434(5) 0.3393(6) 0.6597(5) 0.0153(2) Uani 0.50 1 d PD A 2
C4 C 0.7101(3) 0.0656(4) 0.6899(3) 0.0231(5) Uani 1 1 d . . .
H4 H 0.7459 0.0014 0.5989 0.028 Uiso 1 1 calc R . .
C5 C 0.5345(3) 0.0082(3) 0.7076(3) 0.0205(5) Uani 1 1 d . . .
H5 H 0.4573 -0.0927 0.6313 0.025 Uiso 1 1 calc R . .
C6 C 0.4719(3) 0.1038(3) 0.8426(3) 0.0169(4) Uani 1 1 d . . .
C7 C 0.6026(3) 0.2514(3) 0.9531(3) 0.0189(4) Uani 1 1 d . . .
H7 H 0.5720 0.3187 1.0456 0.023 Uiso 1 1 calc R . .
C8 C 0.7751(3) 0.2943(3) 0.9226(3) 0.0214(5) Uani 1 1 d . . .
H8 H 0.8574 0.3920 0.9975 0.026 Uiso 1 1 calc R . .
C9 C 0.1691(3) -0.0966(4) 0.7513(3) 0.0256(5) Uani 1 1 d . . .
H9A H 0.1519 -0.0715 0.6580 0.038 Uiso 1 1 calc R . .
H9C H 0.0553 -0.1114 0.7875 0.038 Uiso 1 1 calc R . .
H9B H 0.2143 -0.2093 0.7332 0.038 Uiso 1 1 calc R . .
C10 C 0.2374(3) 0.1685(4) 1.0009(3) 0.0214(5) Uani 1 1 d . . .
H10C H 0.2929 0.1474 1.0883 0.032 Uiso 1 1 calc R . .
H10A H 0.1079 0.1323 0.9897 0.032 Uiso 1 1 calc R . .
H10B H 0.2710 0.2987 1.0145 0.032 Uiso 1 1 calc R . .
N1 N 0.8347(3) 0.2066(3) 0.7931(2) 0.0230(4) Uani 1 1 d . . .
N2 N 0.2989(3) 0.0582(3) 0.8651(2) 0.0195(4) Uani 1 1 d . . .

loop_
_atom_site_aniso_label
_atom_site_aniso_U_11
_atom_site_aniso_U_22
_atom_site_aniso_U_33
_atom_site_aniso_U_23
_atom_site_aniso_U_13
_atom_site_aniso_U_12
C1 0.0215(11) 0.0151(10) 0.0160(10) 0.0037(8) 0.0039(8) 0.0030(8)
C2 0.0190(11) 0.0201(11) 0.0187(11) 0.0058(9) 0.0005(9) 0.0037(8)
C3 0.0256(12) 0.0199(11) 0.0160(10) 0.0078(9) 0.0013(9) 0.0054(9)
Br1 0.0162(6) 0.0151(6) 0.0155(4) 0.0073(3) 0.0063(3) -0.0002(4)
I1 0.0162(6) 0.0151(6) 0.0155(4) 0.0073(3) 0.0063(3) -0.0002(4)
C4 0.0268(12) 0.0247(12) 0.0212(11) 0.0089(10) 0.0093(9) 0.0097(10)
C5 0.0246(12) 0.0187(11) 0.0162(10) 0.0045(9) 0.0025(9) 0.0032(9)
C6 0.0199(11) 0.0161(10) 0.0158(10) 0.0078(8) 0.0021(8) 0.0034(8)
C7 0.0220(11) 0.0177(10) 0.0161(10) 0.0056(8) 0.0033(8) 0.0023(8)
C8 0.0202(11) 0.0230(12) 0.0207(11) 0.0090(9) 0.0021(9) 0.0016(9)
C9 0.0218(12) 0.0213(12) 0.0270(12) 0.0043(10) 0.0010(10) -0.0030(9)
C10 0.0192(11) 0.0252(12) 0.0216(11) 0.0091(9) 0.0080(9) 0.0054(9)
N1 0.0213(10) 0.0273(11) 0.0233(10) 0.0121(9) 0.0073(8) 0.0039(8)
N2 0.0199(9) 0.0182(9) 0.0183(9) 0.0051(8) 0.0044(7) 0.0001(7)

loop_
_atom_type_symbol
_atom_type_description
_atom_type_scat_dispersion_real
_atom_type_scat_dispersion_imag
_atom_type_scat_source
C C 0.0033 0.0016 'International Tables Vol C Tables 4.2.6.8 and 6.1.1.4'
H H 0.0000 0.0000 'International Tables Vol C Tables 4.2.6.8 and 6.1.1.4'
N N 0.0061 0.0033 'International Tables Vol C Tables 4.2.6.8 and 6.1.1.4'
I I -0.4742 1.8119 'International Tables Vol C Tables 4.2.6.8 and 6.1.1.4'
Br Br -0.2901 2.4595 'International Tables Vol C Tables 4.2.6.8 and 6.1.1.4'

loop_
_geom_angle_atom_site_label_1
_geom_angle_atom_site_label_2
_geom_angle_atom_site_label_3
_geom_angle
_geom_angle_site_symmetry_1
_geom_angle_site_symmetry_3
C3 C1 C2 120.7(2) . .
C3 C1 Br1 119.8(3) . .
C2 C1 Br1 119.5(3) . .
C3 C1 I1 119.2(2) . .
C2 C1 I1 120.1(2) . .
Br1 C1 I1 1.3(4) . .
C1 C2 C3 119.5(2) . 2_666
C1 C2 H2 120.3 . .
C3 C2 H2 120.3 2_666 .
C1 C3 C2 119.8(2) . 2_666
C1 C3 H3 120.1 . .
C2 C3 H3 120.1 2_666 .
N1 C4 C5 125.5(2) . .
N1 C4 H4 117.2 . .
C5 C4 H4 117.2 . .
C4 C5 C6 119.5(2) . .
C4 C5 H5 120.2 . .
C6 C5 H5 120.2 . .
N2 C6 C5 122.5(2) . .
N2 C6 C7 122.1(2) . .
C5 C6 C7 115.4(2) . .
C8 C7 C6 119.5(2) . .
C8 C7 H7 120.2 . .
C6 C7 H7 120.3 . .
N1 C8 C7 125.4(2) . .
N1 C8 H8 117.3 . .
C7 C8 H8 117.3 . .
N2 C9 H9A 109.5 . .
N2 C9 H9C 109.5 . .
H9A C9 H9C 109.5 . .
N2 C9 H9B 109.5 . .
H9A C9 H9B 109.5 . .
H9C C9 H9B 109.5 . .
N2 C10 H10C 109.5 . .
N2 C10 H10A 109.5 . .
H10C C10 H10A 109.5 . .
N2 C10 H10B 109.5 . .
H10C C10 H10B 109.5 . .
H10A C10 H10B 109.5 . .
C4 N1 C8 114.5(2) . .
C6 N2 C9 120.8(2) . .
C6 N2 C10 120.5(2) . .
C9 N2 C10 118.6(2) . .

loop_
_geom_bond_atom_site_label_1
_geom_bond_atom_site_label_2
_geom_bond_distance
_geom_bond_site_symmetry_2
C1 C3 1.388(3) .
C1 C2 1.393(3) .
C1 Br1 1.911(4) .
C1 I1 2.078(3) .
C2 C3 1.394(3) 2_666
C2 H2 0.9300 .
C3 C2 1.394(3) 2_666
C3 H3 0.9300 .
C4 N1 1.345(3) .
C4 C5 1.374(4) .
C4 H4 0.9300 .
C5 C6 1.416(3) .
C5 H5 0.9300 .
C6 N2 1.355(3) .
C6 C7 1.417(3) .
C7 C8 1.375(3) .
C7 H7 0.9300 .
C8 N1 1.347(3) .
C8 H8 0.9300 .
C9 N2 1.452(3) .
C9 H9A 0.9600 .
C9 H9C 0.9600 .
C9 H9B 0.9600 .
C10 N2 1.453(3) .
C10 H10C 0.9600 .
C10 H10A 0.9600 .
C10 H10B 0.9600 .

loop_
_geom_torsion_atom_site_label_1
_geom_torsion_atom_site_label_2
_geom_torsion_atom_site_label_3
_geom_torsion_atom_site_label_4
_geom_torsion
_geom_torsion_site_symmetry_4
C3 C1 C2 C3 -0.2(4) 2_666
Br1 C1 C2 C3 179.3(3) 2_666
I1 C1 C2 C3 -179.4(2) 2_666
C2 C1 C3 C2 0.2(4) 2_666
Br1 C1 C3 C2 -179.3(3) 2_666
I1 C1 C3 C2 179.4(2) 2_666
N1 C4 C5 C6 1.4(4) .
C4 C5 C6 N2 177.9(2) .
C4 C5 C6 C7 -2.0(3) .
N2 C6 C7 C8 -178.5(2) .
C5 C6 C7 C8 1.4(3) .
C6 C7 C8 N1 -0.1(4) .
C5 C4 N1 C8 0.0(4) .
C7 C8 N1 C4 -0.6(4) .
C5 C6 N2 C9 1.7(4) .
C7 C6 N2 C9 -178.5(2) .
C5 C6 N2 C10 -175.7(2) .
C7 C6 N2 C10 4.1(3) .
